data_9009936
loop_
_publ_author_name
'Schlatti, M.'

_publ_section_title
;
 Synthese und strukturtyp des berylliumborates Be2BO3(OH)*H2O
;
_journal_name_full Naturwissenschaften
_journal_page_first 587
_journal_page_last 587
_journal_volume 54
_journal_year 1967
_chemical_compound_source Synthetic
_chemical_formula_sum 'B Be2 H5 O5'
_chemical_name_mineral Berborite
_space_group_IT_number 150
_symmetry_space_group_name_Hall 'P 3 2"'
_symmetry_space_group_name_H-M 'P 3 2 1'
_cell_angle_alpha 90
_cell_angle_beta 90
_cell_angle_gamma 120
_cell_formula_units_Z 1
_cell_length_a 4.43
_cell_length_b 4.43
_cell_length_c 5.34
_cell_volume 90.757
_database_code_amcsd 0014696
_exptl_crystal_density_diffrn 2.083
_cod_original_formula_sum 'Be2 B O5 H5'
_cod_database_code 9009936

loop_
_space_group_symop_operation_xyz
x,y,z
y,x,-z
-y,x-y,z
-x,-x+y,-z
-x+y,-x,z
x-y,-y,-z

loop_
_atom_site_label
_atom_site_fract_x
_atom_site_fract_y
_atom_site_fract_z
_atom_site_occupancy
_atom_site_type_symbol
_atom_site_attached_hydrogens
Be 0.33333 0.66667 0.90000 1.00000 Be 0
B 0.00000 0.00000 0.00000 1.00000 B 0
O 0.31000 0.00000 0.00000 1.00000 O 0
O-H 0.33333 0.66667 0.58700 0.50000 O 1
Wat 0.33333 0.66667 0.58700 0.50000 O 2

loop_
_cod_changelog_entry_id
_cod_changelog_entry_author
_cod_changelog_entry_date
_cod_changelog_entry_text
1
;cod-tools version 3.8.0
Id: cif_guess_AMCSD_atom_types 9581 2023-05-17 12:35:41Z saulius
;
2023-05-18T11:40:37+03:00
;Derived atom types and hydrogen counts
from atom names that follow the AMCSD naming convention
(Wat == water, O-H == hydroxyl).
;

loop_
_cod_related_entry_id
_cod_related_entry_database
_cod_related_entry_code
1 AMCSD 0014696
